data_4034824
loop_
_publ_author_name
'Dey, Raghunath'
'Kumar, Pankaj'
'Banerjee, Prabal'

_publ_section_title
;
 Lewis Acid Catalyzed Annulation of Cyclopropane Carbaldehydes and Aryl
 Hydrazines: Construction of Tetrahydropyridazines and Application Toward
 a One-Pot Synthesis of Hexahydropyrrolo[1,2- b]pyridazines.
;
_journal_issue 10
_journal_name_full 'The Journal of organic chemistry'
_journal_page_first 5438
_journal_page_last 5449
_journal_paper_doi 10.1021/acs.joc.8b00332
_journal_volume 83
_journal_year 2018
_chemical_formula_sum 'C18 H20 N2 O2'
_chemical_formula_weight 296.36
_space_group_crystal_system monoclinic
_space_group_IT_number 4
_space_group_name_Hall 'P 2yb'
_space_group_name_H-M_alt 'P 1 21 1'
_atom_sites_solution_hydrogens geom
_audit_creation_method SHELXL-2014/7
_cell_angle_alpha 90.000(5)
_cell_angle_beta 93.961(5)
_cell_angle_gamma 90.000(5)
_cell_formula_units_Z 2
_cell_length_a 6.587(5)
_cell_length_b 10.692(5)
_cell_length_c 11.061(5)
_cell_measurement_reflns_used 3905
_cell_measurement_temperature 293(2)
_cell_measurement_theta_max 28.5
_cell_measurement_theta_min 2.7
_cell_volume 777.1(8)
_computing_structure_refinement 'SHELXL-2014/7 (Sheldrick, 2014)'
_diffrn_ambient_temperature 293(2)
_diffrn_measured_fraction_theta_full 0.999
_diffrn_measured_fraction_theta_max 0.998
_diffrn_measurement_device_type 'Bruker D8 Venture PHOTON 100 CMOS'
_diffrn_measurement_method circular
_diffrn_radiation_type MoK\a
_diffrn_radiation_wavelength 0.71073
_diffrn_reflns_av_R_equivalents 0.0695
_diffrn_reflns_av_unetI/netI 0.0513
_diffrn_reflns_Laue_measured_fraction_full 0.999
_diffrn_reflns_Laue_measured_fraction_max 0.998
_diffrn_reflns_limit_h_max 8
_diffrn_reflns_limit_h_min -8
_diffrn_reflns_limit_k_max 14
_diffrn_reflns_limit_k_min -14
_diffrn_reflns_limit_l_max 14
_diffrn_reflns_limit_l_min -14
_diffrn_reflns_number 20806
_diffrn_reflns_point_group_measured_fraction_full 0.999
_diffrn_reflns_point_group_measured_fraction_max 0.992
_diffrn_reflns_theta_full 25.242
_diffrn_reflns_theta_max 28.492
_diffrn_reflns_theta_min 2.653
_diffrn_source 'fine-focus sealed tube'
_exptl_absorpt_coefficient_mu 0.083
_exptl_absorpt_correction_T_max 0.7457
_exptl_absorpt_correction_T_min 0.4786
_exptl_absorpt_correction_type empirical
_exptl_absorpt_process_details SADABS
_exptl_crystal_colour yellow
_exptl_crystal_density_diffrn 1.266
_exptl_crystal_density_meas 1.266
_exptl_crystal_density_method 'not measured'
_exptl_crystal_description block
_exptl_crystal_F_000 316
_exptl_crystal_size_max 0.24
_exptl_crystal_size_mid 0.22
_exptl_crystal_size_min 0.20
_refine_diff_density_max 0.187
_refine_diff_density_min -0.263
_refine_diff_density_rms 0.045
_refine_ls_abs_structure_details
;
 Flack x determined using 1130 quotients [(I+)-(I-)]/[(I+)+(I-)]
 (Parsons, Flack and Wagner, Acta Cryst. B69 (2013) 249-259).
;
_refine_ls_abs_structure_Flack 0.5(8)
_refine_ls_extinction_method none
_refine_ls_goodness_of_fit_ref 1.086
_refine_ls_hydrogen_treatment constr
_refine_ls_matrix_type full
_refine_ls_number_parameters 199
_refine_ls_number_reflns 3905
_refine_ls_number_restraints 1
_refine_ls_restrained_S_all 1.086
_refine_ls_R_factor_all 0.0788
_refine_ls_R_factor_gt 0.0576
_refine_ls_shift/su_max 0.000
_refine_ls_shift/su_mean 0.000
_refine_ls_structure_factor_coef Fsqd
_refine_ls_weighting_details 'w=1/[\s^2^(Fo^2^)+(0.0501P)^2^+0.1349P] where P=(Fo^2^+2Fc^2^)/3'
_refine_ls_weighting_scheme calc
_refine_ls_wR_factor_gt 0.1176
_refine_ls_wR_factor_ref 0.1260
_reflns_Friedel_coverage 0.891
_reflns_Friedel_fraction_full 0.998
_reflns_Friedel_fraction_max 0.986
_reflns_number_gt 3098
_reflns_number_total 3905
_reflns_threshold_expression 'I > 2\s(I)'
_cod_data_source_file jo8b00332_si_002.cif
_cod_data_source_block shelx
_cod_depositor_comments
;
The following automatic conversions were performed:

data item '_exptl_absorpt_correction_type' value 'Empirical' was
changed to 'empirical' in accordance with the
/home/data/users/saulius/crontab/automatic-downloads/current/ACS/lib/dictionaries/cif_core.dic
dictionary named 'cif_core.dic' version 2.4.2 last updated on
2011-04-26.

Automatic conversion script
Id: cif_fix_values 6909 2019-04-08 15:41:33Z antanas 
;
_cod_original_sg_symbol_H-M 'P 21'
_cod_database_code 4034824
_shelx_shelxl_version_number 2014/7
_shelx_space_group_comment
;
The symmetry employed for this shelxl refinement is uniquely defined
by the following loop, which should always be used as a source of
symmetry information in preference to the above space-group names.
They are only intended as comments.
;

loop_
_space_group_symop_operation_xyz
'x, y, z'
'-x, y+1/2, -z'

loop_
_atom_site_label
_atom_site_type_symbol
_atom_site_fract_x
_atom_site_fract_y
_atom_site_fract_z
_atom_site_U_iso_or_equiv
_atom_site_adp_type
_atom_site_occupancy
_atom_site_site_symmetry_order
_atom_site_calc_flag
_atom_site_refinement_flags_posn
_atom_site_refinement_flags_adp
O2 O 0.0491(4) -0.2878(3) -0.0196(2) 0.0599(7) Uani 1 1 d . .
N1 N 0.4032(3) 0.0500(2) 0.4263(2) 0.0349(5) Uani 1 1 d . .
O1 O 0.3735(4) -0.3980(2) 0.0757(2) 0.0579(7) Uani 1 1 d . .
C13 C 0.2501(4) 0.0378(3) 0.5076(2) 0.0318(6) Uani 1 1 d . .
C4 C 0.2056(4) -0.0587(3) 0.2175(2) 0.0338(6) Uani 1 1 d . .
H4 H 0.1644 0.0177 0.2476 0.041 Uiso 1 1 calc R U
C6 C 0.4362(4) -0.2309(3) 0.2229(3) 0.0360(6) Uani 1 1 d . .
H6 H 0.5517 -0.2708 0.2573 0.043 Uiso 1 1 calc R U
C9 C 0.5023(4) -0.0586(3) 0.3765(2) 0.0342(6) Uani 1 1 d . .
H9 H 0.5205 -0.1216 0.4407 0.041 Uiso 1 1 calc R U
N2 N 0.4216(4) 0.1662(2) 0.3764(2) 0.0410(6) Uani 1 1 d . .
C5 C 0.3762(4) -0.1167(3) 0.2705(2) 0.0311(6) Uani 1 1 d . .
C2 C 0.1523(4) -0.2260(3) 0.0740(3) 0.0388(7) Uani 1 1 d . .
C3 C 0.0944(4) -0.1127(3) 0.1199(3) 0.0389(7) Uani 1 1 d . .
H3 H -0.0202 -0.0721 0.0853 0.047 Uiso 1 1 calc R U
C10 C 0.7130(4) -0.0194(3) 0.3405(3) 0.0443(7) Uani 1 1 d . .
H10A H 0.7962 0.0066 0.4119 0.053 Uiso 1 1 calc R U
H10B H 0.7794 -0.0896 0.3043 0.053 Uiso 1 1 calc R U
C7 C 0.3271(4) -0.2856(3) 0.1259(3) 0.0383(7) Uani 1 1 d . .
C14 C 0.1883(5) -0.0785(3) 0.5462(3) 0.0414(7) Uani 1 1 d . .
H14 H 0.2459 -0.1506 0.5162 0.050 Uiso 1 1 calc R U
C18 C 0.1559(4) 0.1436(3) 0.5523(3) 0.0405(7) Uani 1 1 d . .
H18 H 0.1937 0.2226 0.5269 0.049 Uiso 1 1 calc R U
C15 C 0.0404(5) -0.0879(3) 0.6296(3) 0.0506(9) Uani 1 1 d . .
H15 H 0.0025 -0.1664 0.6564 0.061 Uiso 1 1 calc R U
C17 C 0.0082(5) 0.1322(3) 0.6335(3) 0.0512(9) Uani 1 1 d . .
H17 H -0.0531 0.2036 0.6621 0.061 Uiso 1 1 calc R U
C12 C 0.5503(5) 0.1821(3) 0.2961(3) 0.0482(8) Uani 1 1 d . .
H12 H 0.5559 0.2616 0.2624 0.058 Uiso 1 1 calc R U
C16 C -0.0500(5) 0.0166(4) 0.6728(3) 0.0555(9) Uani 1 1 d . .
H16 H -0.1495 0.0095 0.7281 0.067 Uiso 1 1 calc R U
C11 C 0.6914(5) 0.0875(4) 0.2510(3) 0.0514(9) Uani 1 1 d . .
H11A H 0.8233 0.1252 0.2416 0.062 Uiso 1 1 calc R U
H11B H 0.6387 0.0565 0.1726 0.062 Uiso 1 1 calc R U
C8 C 0.5515(6) -0.4606(4) 0.1231(4) 0.0650(10) Uani 1 1 d . .
H8A H 0.5664 -0.5378 0.0803 0.098 Uiso 1 1 calc R U
H8B H 0.6682 -0.4087 0.1137 0.098 Uiso 1 1 calc R U
H8C H 0.5403 -0.4779 0.2076 0.098 Uiso 1 1 calc R U
C1 C -0.1329(6) -0.2309(5) -0.0694(4) 0.0714(12) Uani 1 1 d . .
H1A H -0.1921 -0.2820 -0.1340 0.107 Uiso 1 1 calc R U
H1B H -0.2272 -0.2227 -0.0075 0.107 Uiso 1 1 calc R U
H1C H -0.1023 -0.1497 -0.1004 0.107 Uiso 1 1 calc R U

loop_
_atom_site_aniso_label
_atom_site_aniso_U_11
_atom_site_aniso_U_22
_atom_site_aniso_U_33
_atom_site_aniso_U_23
_atom_site_aniso_U_13
_atom_site_aniso_U_12
O2 0.0612(15) 0.0640(16) 0.0517(14) -0.0236(12) -0.0157(11) 0.0115(13)
N1 0.0381(12) 0.0298(14) 0.0370(12) -0.0013(10) 0.0038(10) 0.0017(10)
O1 0.0661(15) 0.0517(15) 0.0547(15) -0.0198(12) -0.0043(12) 0.0188(12)
C13 0.0311(13) 0.0348(15) 0.0286(12) -0.0047(12) -0.0049(10) 0.0010(12)
C4 0.0318(13) 0.0307(14) 0.0392(14) -0.0028(12) 0.0038(11) 0.0032(11)
C6 0.0311(13) 0.0390(16) 0.0384(15) 0.0019(13) 0.0048(11) 0.0094(13)
C9 0.0320(13) 0.0345(15) 0.0359(14) -0.0005(12) 0.0014(11) 0.0028(12)
N2 0.0463(14) 0.0305(14) 0.0460(15) 0.0025(11) 0.0008(12) -0.0042(11)
C5 0.0281(12) 0.0324(14) 0.0334(13) 0.0028(12) 0.0071(10) -0.0010(11)
C2 0.0397(15) 0.0463(18) 0.0303(14) -0.0052(13) 0.0009(12) -0.0003(14)
C3 0.0335(14) 0.0430(17) 0.0395(15) 0.0010(14) -0.0010(12) 0.0034(14)
C10 0.0312(14) 0.054(2) 0.0480(16) -0.0045(15) 0.0017(12) -0.0021(14)
C7 0.0424(15) 0.0366(16) 0.0368(14) -0.0037(13) 0.0087(12) 0.0060(13)
C14 0.0490(17) 0.0368(18) 0.0392(16) 0.0009(13) 0.0090(13) 0.0074(14)
C18 0.0427(16) 0.0335(17) 0.0453(17) -0.0070(13) 0.0027(13) 0.0033(13)
C15 0.0591(19) 0.047(2) 0.0476(18) 0.0102(14) 0.0170(15) 0.0032(16)
C17 0.0527(19) 0.045(2) 0.057(2) -0.0100(16) 0.0133(16) 0.0132(16)
C12 0.0494(17) 0.0433(19) 0.0509(18) 0.0093(15) -0.0031(15) -0.0119(15)
C16 0.0560(19) 0.063(3) 0.0507(17) 0.0018(18) 0.0243(15) 0.0068(19)
C11 0.0421(17) 0.060(2) 0.053(2) 0.0059(17) 0.0098(15) -0.0112(16)
C8 0.069(2) 0.051(2) 0.075(2) -0.0133(19) 0.0052(19) 0.0256(19)
C1 0.068(2) 0.083(3) 0.059(2) -0.019(2) -0.023(2) 0.011(2)

loop_
_atom_type_symbol
_atom_type_description
_atom_type_scat_dispersion_real
_atom_type_scat_dispersion_imag
_atom_type_scat_source
C C 0.0033 0.0016 'International Tables Vol C Tables 4.2.6.8 and 6.1.1.4'
H H 0.0000 0.0000 'International Tables Vol C Tables 4.2.6.8 and 6.1.1.4'
N N 0.0061 0.0033 'International Tables Vol C Tables 4.2.6.8 and 6.1.1.4'
O O 0.0106 0.0060 'International Tables Vol C Tables 4.2.6.8 and 6.1.1.4'

loop_
_geom_angle_atom_site_label_1
_geom_angle_atom_site_label_2
_geom_angle_atom_site_label_3
_geom_angle
C2 O2 C1 116.6(3)
N2 N1 C13 115.5(2)
N2 N1 C9 121.1(2)
C13 N1 C9 121.9(2)
C7 O1 C8 117.8(3)
C14 C13 C18 118.1(3)
C14 C13 N1 121.4(2)
C18 C13 N1 120.5(3)
C5 C4 C3 121.0(3)
C7 C6 C5 121.2(3)
N1 C9 C5 112.4(2)
N1 C9 C10 108.6(2)
C5 C9 C10 111.6(2)
C12 N2 N1 118.8(3)
C4 C5 C6 118.4(3)
C4 C5 C9 122.0(3)
C6 C5 C9 119.6(2)
O2 C2 C3 124.6(3)
O2 C2 C7 116.1(3)
C3 C2 C7 119.3(3)
C2 C3 C4 120.5(3)
C11 C10 C9 109.4(2)
O1 C7 C6 124.7(3)
O1 C7 C2 115.7(3)
C6 C7 C2 119.6(3)
C13 C14 C15 120.3(3)
C17 C18 C13 120.8(3)
C16 C15 C14 121.0(3)
C16 C17 C18 120.8(3)
N2 C12 C11 127.1(3)
C15 C16 C17 119.1(3)
C12 C11 C10 109.1(3)

loop_
_geom_bond_atom_site_label_1
_geom_bond_atom_site_label_2
_geom_bond_distance
O2 C2 1.369(4)
O2 C1 1.421(5)
N1 N2 1.369(3)
N1 C13 1.403(4)
N1 C9 1.458(4)
O1 C7 1.367(4)
O1 C8 1.419(4)
C13 C14 1.385(4)
C13 C18 1.398(4)
C4 C5 1.379(4)
C4 C3 1.388(4)
C6 C7 1.380(4)
C6 C5 1.397(4)
C9 C5 1.522(4)
C9 C10 1.529(4)
N2 C12 1.281(4)
C2 C3 1.377(4)
C2 C7 1.404(4)
C10 C11 1.512(5)
C14 C15 1.391(4)
C18 C17 1.374(5)
C15 C16 1.368(5)
C17 C16 1.374(5)
C12 C11 1.483(5)
